data_4501116
loop_
_publ_author_name
'Sanphui, Palash'
'Goud, N. Rajesh'
'Khandavilli, U. B. Rao'
'Nangia, Ashwini'

_publ_section_title
;
 Fast Dissolving Curcumin Cocrystals
;
_journal_issue 9
_journal_name_full 'Crystal Growth &amp; Design'
_journal_page_first 4135
_journal_paper_doi 10.1021/cg200704s
_journal_volume 11
_journal_year 2011
_chemical_formula_sum 'C27 H26 O9'
_chemical_formula_weight 494.48
_chemical_name_systematic
; 
 ? 
;
_space_group_IT_number 14
_symmetry_cell_setting monoclinic
_symmetry_space_group_name_Hall '-P 2yn'
_symmetry_space_group_name_H-M 'P 1 21/n 1'
_atom_sites_solution_hydrogens geom
_atom_sites_solution_primary direct
_atom_sites_solution_secondary difmap
_audit_creation_method SHELXL-97
_cell_angle_alpha 90.00
_cell_angle_beta 92.933(7)
_cell_angle_gamma 90.00
_cell_formula_units_Z 4
_cell_length_a 7.3706(6)
_cell_length_b 15.8001(10)
_cell_length_c 19.8972(14)
_cell_measurement_reflns_used 1873
_cell_measurement_temperature 100(2)
_cell_measurement_theta_max 26.3134
_cell_measurement_theta_min 2.7616
_cell_volume 2314.1(3)
_computing_structure_refinement 'SHELXL-97 (Sheldrick, 1997)'
_computing_structure_solution 'SHELXS-97 (Sheldrick, 1990)'
_diffrn_ambient_temperature 100(2)
_diffrn_measured_fraction_theta_full 0.999
_diffrn_measured_fraction_theta_max 0.999
_diffrn_measurement_device_type 'Xcalibur, Eos, Gemini'
_diffrn_measurement_method '\w scans'
_diffrn_radiation_monochromator graphite
_diffrn_radiation_source 'fine-focus sealed tube'
_diffrn_radiation_type MoK\a
_diffrn_radiation_wavelength 0.71073
_diffrn_reflns_av_R_equivalents 0.0671
_diffrn_reflns_av_sigmaI/netI 0.1175
_diffrn_reflns_limit_h_max 8
_diffrn_reflns_limit_h_min -9
_diffrn_reflns_limit_k_max 12
_diffrn_reflns_limit_k_min -19
_diffrn_reflns_limit_l_max 21
_diffrn_reflns_limit_l_min -24
_diffrn_reflns_number 10468
_diffrn_reflns_theta_full 26.37
_diffrn_reflns_theta_max 26.37
_diffrn_reflns_theta_min 2.77
_exptl_absorpt_coefficient_mu 0.107
_exptl_absorpt_correction_T_max 0.9810
_exptl_absorpt_correction_T_min 0.9686
_exptl_absorpt_correction_type multi-scan
_exptl_absorpt_process_details SADABS
_exptl_crystal_colour red
_exptl_crystal_density_diffrn 1.419
_exptl_crystal_density_method 'not measured'
_exptl_crystal_description plate
_exptl_crystal_F_000 1040
_exptl_crystal_size_max 0.30
_exptl_crystal_size_mid 0.20
_exptl_crystal_size_min 0.18
_refine_diff_density_max 0.945
_refine_diff_density_min -0.426
_refine_diff_density_rms 0.087
_refine_ls_extinction_method none
_refine_ls_goodness_of_fit_ref 1.030
_refine_ls_hydrogen_treatment mixed
_refine_ls_matrix_type full
_refine_ls_number_parameters 346
_refine_ls_number_reflns 4721
_refine_ls_number_restraints 18
_refine_ls_restrained_S_all 1.043
_refine_ls_R_factor_all 0.1670
_refine_ls_R_factor_gt 0.0923
_refine_ls_shift/su_max 0.913
_refine_ls_shift/su_mean 0.003
_refine_ls_structure_factor_coef Fsqd
_refine_ls_weighting_details 'calc w=1/[\s^2^(Fo^2^)+(0.1227P)^2^+1.8750P] where P=(Fo^2^+2Fc^2^)/3'
_refine_ls_weighting_scheme calc
_refine_ls_wR_factor_gt 0.2304
_refine_ls_wR_factor_ref 0.2867
_reflns_number_gt 2414
_reflns_number_total 4721
_reflns_threshold_expression >2sigma(I)
_cod_data_source_file cg200704s_si_003.cif
_cod_data_source_block Curcumin-pyrogallol-P21/n
_cod_depositor_comments
;
The following automatic conversions were performed:

'_symmetry_cell_setting' value 'Monoclinic' changed to 'monoclinic'
according to /home/saulius/struct/CIF-dictionaries/cif_core.dic
dictionary named 'cif_core.dic' version 2.4.1 from 2010-06-29.

Automatic conversion script
Id: cif_fix_values 1715 2011-07-08 13:25:40Z adriana 
;
_cod_original_sg_symbol_H-M P21/n
_cod_database_code 4501116

loop_
_symmetry_equiv_pos_as_xyz
'x, y, z'
'-x+1/2, y+1/2, -z+1/2'
'-x, -y, -z'
'x-1/2, -y-1/2, z-1/2'

loop_
_atom_site_label
_atom_site_type_symbol
_atom_site_fract_x
_atom_site_fract_y
_atom_site_fract_z
_atom_site_U_iso_or_equiv
_atom_site_adp_type
_atom_site_occupancy
_atom_site_symmetry_multiplicity
_atom_site_calc_flag
_atom_site_refinement_flags
O4 O 0.6943(5) 0.3692(2) 0.16291(17) 0.0268(8) Uani 1 1 d .
O3 O 0.6693(4) 0.36928(17) 0.03452(15) 0.0233(7) Uani 1 1 d .
C5 C 0.6894(6) 0.4592(3) -0.2106(2) 0.0242(10) Uani 1 1 d .
H5 H 0.6490 0.4035 -0.2083 0.029 Uiso 1 1 calc R
O5 O 0.8416(6) 0.6365(2) 0.52860(18) 0.0426(10) Uani 1 1 d D
C11 C 0.7523(6) 0.4486(3) 0.1594(2) 0.0223(10) Uani 1 1 d .
O8 O 0.3568(5) 0.2887(2) 1.00656(18) 0.0421(10) Uani 1 1 d D
O2 O 0.8639(5) 0.7060(2) -0.22939(18) 0.0409(10) Uani 1 1 d .
C4 C 0.7199(6) 0.5049(3) -0.1515(2) 0.0219(10) Uani 1 1 d .
C2 C 0.8091(5) 0.6241(3) -0.2175(2) 0.0241(11) Uani 1 1 d D
C10 C 0.7723(6) 0.4869(3) 0.0981(2) 0.0223(10) Uani 1 1 d .
H10 H 0.8181 0.5417 0.0974 0.027 Uiso 1 1 calc R
C1 C 0.7778(6) 0.5774(3) -0.2761(2) 0.0235(11) Uani 1 1 d D
O9 O 0.5330(5) 0.2590(2) 0.88815(19) 0.0321(9) Uani 1 1 d .
C7 C 0.6989(6) 0.4634(3) -0.0868(2) 0.0240(10) Uani 1 1 d .
H7 H 0.6457 0.4100 -0.0880 0.029 Uiso 1 1 calc R
C8 C 0.7483(6) 0.4944(3) -0.0257(2) 0.0208(10) Uani 1 1 d .
H8 H 0.7985 0.5483 -0.0226 0.025 Uiso 1 1 calc R
C12 C 0.7921(6) 0.4934(3) 0.2212(2) 0.0237(10) Uani 1 1 d .
H12 H 0.8470 0.5462 0.2188 0.028 Uiso 1 1 calc R
C3 C 0.7780(6) 0.5886(3) -0.1556(2) 0.0222(10) Uani 1 1 d .
H3 H 0.7958 0.6206 -0.1167 0.027 Uiso 1 1 calc R
C9 C 0.7262(6) 0.4466(3) 0.0360(2) 0.0219(10) Uani 1 1 d .
C26 C 0.3476(6) 0.2697(3) 0.8857(3) 0.0251(11) Uani 1 1 d .
C14 C 0.7844(6) 0.5093(3) 0.3454(2) 0.0259(11) Uani 1 1 d .
O6 O 0.7088(6) 0.4836(2) 0.52650(18) 0.0445(10) Uani 1 1 d .
C19 C 0.7370(7) 0.4695(3) 0.4052(2) 0.0272(11) Uani 1 1 d .
H19 H 0.6924 0.4144 0.4040 0.033 Uiso 1 1 calc R
O7 O 0.0002(6) 0.3008(2) 1.0072(2) 0.0509(11) Uani 1 1 d D
C13 C 0.7550(6) 0.4637(3) 0.2819(2) 0.0243(11) Uani 1 1 d .
H13 H 0.7063 0.4095 0.2839 0.029 Uiso 1 1 calc R
C16 C 0.8745(7) 0.6337(3) 0.4106(2) 0.0319(12) Uani 1 1 d .
H16 H 0.9210 0.6884 0.4125 0.038 Uiso 1 1 calc R
C27 C 0.2613(7) 0.2844(3) 0.9454(3) 0.0289(12) Uani 1 1 d D
C6 C 0.7181(7) 0.4949(3) -0.2731(2) 0.0279(11) Uani 1 1 d .
H6 H 0.6973 0.4636 -0.3123 0.034 Uiso 1 1 calc R
C25 C 0.2502(7) 0.2635(3) 0.8241(3) 0.0320(12) Uani 1 1 d .
H25 H 0.3092 0.2540 0.7846 0.038 Uiso 1 1 calc R
C17 C 0.8256(7) 0.5946(3) 0.4678(2) 0.0327(12) Uani 1 1 d D
C15 C 0.8548(7) 0.5918(3) 0.3495(2) 0.0312(12) Uani 1 1 d .
H15 H 0.8889 0.6188 0.3106 0.037 Uiso 1 1 calc R
C18 C 0.7564(7) 0.5119(3) 0.4653(2) 0.0292(11) Uani 1 1 d D
C23 C -0.0221(7) 0.2842(3) 0.8832(3) 0.0369(14) Uani 1 1 d D
H23 H -0.1481 0.2881 0.8821 0.044 Uiso 1 1 calc R
C21 C 0.8988(9) 0.7581(3) -0.1715(3) 0.0486(16) Uani 1 1 d .
H21A H 0.7911 0.7618 -0.1465 0.073 Uiso 1 1 calc R
H21B H 0.9334 0.8137 -0.1855 0.073 Uiso 1 1 calc R
H21C H 0.9954 0.7338 -0.1436 0.073 Uiso 1 1 calc R
C22 C 0.0738(7) 0.2904(3) 0.9438(3) 0.0322(12) Uani 1 1 d D
C24 C 0.0634(8) 0.2721(3) 0.8234(3) 0.0376(13) Uani 1 1 d .
H24 H -0.0050 0.2697 0.7828 0.045 Uiso 1 1 calc R
C20 C 0.6488(9) 0.3979(3) 0.5299(3) 0.0484(16) Uani 1 1 d .
H20A H 0.5500 0.3889 0.4974 0.073 Uiso 1 1 calc R
H20B H 0.6088 0.3864 0.5742 0.073 Uiso 1 1 calc R
H20C H 0.7472 0.3606 0.5205 0.073 Uiso 1 1 calc R
H9 H 0.585(8) 0.235(3) 0.931(3) 0.052(18) Uiso 1 1 d .
H4 H 0.665(8) 0.345(4) 0.126(3) 0.054(19) Uiso 1 1 d .
H7B H -0.147(3) 0.304(4) 1.003(4) 2.0(12) Uiso 1 1 d D
O1 O 0.8048(4) 0.6128(2) -0.33720(17) 0.0313(8) Uiso 1 1 d D
H5A H 0.800(6) 0.605(3) 0.5583(16) 0.07(2) Uiso 1 1 d D
H1 H 0.862(5) 0.6586(17) -0.334(2) 0.048(16) Uiso 1 1 d D
H8A H 0.498(3) 0.304(3) 1.006(3) 0.12(3) Uiso 1 1 d D

loop_
_atom_site_aniso_label
_atom_site_aniso_U_11
_atom_site_aniso_U_22
_atom_site_aniso_U_33
_atom_site_aniso_U_23
_atom_site_aniso_U_13
_atom_site_aniso_U_12
O4 0.037(2) 0.0276(18) 0.0160(18) -0.0011(14) -0.0014(15) -0.0026(15)
O3 0.0310(18) 0.0219(16) 0.0165(17) -0.0005(13) -0.0014(13) -0.0004(14)
C5 0.027(2) 0.027(2) 0.019(2) 0.000(2) 0.001(2) -0.002(2)
O5 0.073(3) 0.041(2) 0.0140(19) -0.0092(16) 0.0049(19) -0.016(2)
C11 0.023(2) 0.024(2) 0.020(3) -0.0016(19) 0.0026(19) 0.003(2)
O8 0.048(3) 0.048(2) 0.031(2) -0.0094(17) 0.0032(18) -0.0107(19)
O2 0.060(3) 0.035(2) 0.028(2) -0.0030(16) 0.0005(18) -0.0026(18)
C4 0.022(2) 0.026(2) 0.018(2) 0.0031(19) -0.0009(19) 0.002(2)
C2 0.025(3) 0.019(2) 0.028(3) 0.0031(19) 0.003(2) 0.001(2)
C10 0.028(3) 0.019(2) 0.020(3) 0.0016(18) 0.000(2) 0.003(2)
C1 0.025(3) 0.030(2) 0.015(2) 0.0077(19) 0.0029(19) 0.005(2)
O9 0.031(2) 0.0355(19) 0.030(2) -0.0001(16) 0.0025(16) 0.0017(16)
C7 0.028(3) 0.022(2) 0.022(3) 0.0002(19) 0.002(2) 0.002(2)
C8 0.022(2) 0.025(2) 0.015(2) 0.0013(18) 0.0001(18) 0.003(2)
C12 0.026(3) 0.028(2) 0.017(2) -0.0023(19) 0.001(2) 0.003(2)
C3 0.023(2) 0.026(2) 0.017(2) -0.0014(19) 0.0003(19) 0.005(2)
C9 0.023(2) 0.026(2) 0.017(2) 0.0012(19) 0.0013(19) 0.007(2)
C26 0.022(2) 0.015(2) 0.039(3) 0.001(2) 0.001(2) 0.0007(19)
C14 0.025(3) 0.030(3) 0.023(3) -0.005(2) -0.001(2) 0.007(2)
O6 0.068(3) 0.0323(19) 0.033(2) 0.0022(16) 0.004(2) -0.0035(19)
C19 0.036(3) 0.029(2) 0.017(3) 0.000(2) 0.000(2) 0.003(2)
O7 0.053(3) 0.052(2) 0.048(3) -0.007(2) 0.010(2) 0.004(2)
C13 0.026(2) 0.025(2) 0.022(3) -0.0002(19) 0.000(2) 0.003(2)
C16 0.040(3) 0.034(3) 0.021(3) -0.002(2) 0.001(2) -0.006(2)
C27 0.038(3) 0.014(2) 0.035(3) -0.003(2) -0.002(2) 0.000(2)
C6 0.035(3) 0.029(3) 0.019(3) 0.000(2) -0.003(2) 0.001(2)
C25 0.035(3) 0.027(3) 0.035(3) 0.004(2) 0.005(2) -0.006(2)
C17 0.038(3) 0.039(3) 0.021(3) -0.007(2) -0.003(2) -0.001(2)
C15 0.039(3) 0.038(3) 0.017(3) 0.004(2) 0.003(2) -0.004(2)
C18 0.036(3) 0.036(3) 0.016(3) 0.001(2) 0.003(2) 0.003(2)
C23 0.026(3) 0.025(3) 0.059(4) 0.004(2) 0.000(3) 0.004(2)
C21 0.074(4) 0.042(3) 0.029(3) -0.011(3) 0.000(3) -0.006(3)
C22 0.039(3) 0.019(2) 0.039(3) -0.005(2) 0.010(3) 0.004(2)
C24 0.040(3) 0.030(3) 0.042(3) 0.010(2) -0.011(3) -0.006(2)
C20 0.076(5) 0.031(3) 0.038(3) 0.005(2) 0.008(3) -0.005(3)

loop_
_atom_type_symbol
_atom_type_description
_atom_type_scat_dispersion_real
_atom_type_scat_dispersion_imag
_atom_type_scat_source
C C 0.0033 0.0016 'International Tables Vol C Tables 4.2.6.8 and 6.1.1.4'
H H 0.0000 0.0000 'International Tables Vol C Tables 4.2.6.8 and 6.1.1.4'
O O 0.0106 0.0060 'International Tables Vol C Tables 4.2.6.8 and 6.1.1.4'

loop_
_geom_angle_atom_site_label_1
_geom_angle_atom_site_label_2
_geom_angle_atom_site_label_3
_geom_angle
C11 O4 H4 117(4)
C4 C5 C6 121.3(4)
C4 C5 H5 119.3
C6 C5 H5 119.3
C17 O5 H5A 108(3)
O4 C11 C10 120.8(4)
O4 C11 C12 118.2(4)
C10 C11 C12 121.0(4)
C27 O8 H8A 117(3)
C2 O2 C21 116.4(4)
C5 C4 C3 118.8(4)
C5 C4 C7 119.6(4)
C3 C4 C7 121.6(4)
O2 C2 C3 126.7(4)
O2 C2 C1 113.1(4)
C3 C2 C1 120.2(4)
C11 C10 C9 122.9(4)
C11 C10 H10 118.5
C9 C10 H10 118.5
O1 C1 C6 119.3(4)
O1 C1 C2 120.3(4)
C6 C1 C2 120.4(4)
C26 O9 H9 114(4)
C8 C7 C4 126.8(4)
C8 C7 H7 116.6
C4 C7 H7 116.6
C7 C8 C9 122.5(4)
C7 C8 H8 118.8
C9 C8 H8 118.8
C13 C12 C11 123.9(4)
C13 C12 H12 118.0
C11 C12 H12 118.0
C2 C3 C4 120.2(4)
C2 C3 H3 119.9
C4 C3 H3 119.9
O3 C9 C10 120.6(4)
O3 C9 C8 121.4(4)
C10 C9 C8 118.0(4)
O9 C26 C25 119.3(4)
O9 C26 C27 119.1(4)
C25 C26 C27 121.6(4)
C15 C14 C19 118.2(4)
C15 C14 C13 123.1(4)
C19 C14 C13 118.7(4)
C18 O6 C20 116.7(4)
C18 C19 C14 120.0(4)
C18 C19 H19 120.0
C14 C19 H19 120.0
C22 O7 H7B 111(4)
C12 C13 C14 125.5(4)
C12 C13 H13 117.3
C14 C13 H13 117.3
C17 C16 C15 119.8(5)
C17 C16 H16 120.1
C15 C16 H16 120.1
O8 C27 C22 118.8(5)
O8 C27 C26 121.7(5)
C22 C27 C26 119.4(5)
C1 C6 C5 119.1(4)
C1 C6 H6 120.5
C5 C6 H6 120.5
C24 C25 C26 118.1(5)
C24 C25 H25 120.9
C26 C25 H25 120.9
C16 C17 O5 120.1(4)
C16 C17 C18 120.4(4)
O5 C17 C18 119.5(4)
C16 C15 C14 121.1(5)
C16 C15 H15 119.4
C14 C15 H15 119.4
O6 C18 C19 126.8(5)
O6 C18 C17 112.7(4)
C19 C18 C17 120.5(4)
C22 C23 C24 121.9(5)
C22 C23 H23 119.0
C24 C23 H23 119.0
O2 C21 H21A 109.5
O2 C21 H21B 109.5
H21A C21 H21B 109.5
O2 C21 H21C 109.5
H21A C21 H21C 109.5
H21B C21 H21C 109.5
C23 C22 C27 119.0(5)
C23 C22 O7 126.3(5)
C27 C22 O7 114.7(5)
C25 C24 C23 119.9(5)
C25 C24 H24 120.0
C23 C24 H24 120.0
O6 C20 H20A 109.5
O6 C20 H20B 109.5
H20A C20 H20B 109.5
O6 C20 H20C 109.5
H20A C20 H20C 109.5
H20B C20 H20C 109.5
C1 O1 H1 112(3)

loop_
_geom_bond_atom_site_label_1
_geom_bond_atom_site_label_2
_geom_bond_distance
O4 C11 1.328(5)
O4 H4 0.84(6)
O3 C9 1.291(5)
C5 C4 1.388(6)
C5 C6 1.392(6)
C5 H5 0.9300
O5 C17 1.379(6)
O5 H5A 0.84(2)
C11 C10 1.376(6)
C11 C12 1.436(6)
O8 C27 1.375(6)
O8 H8A 1.07(2)
O2 C2 1.380(5)
O2 C21 1.429(6)
C4 C3 1.393(6)
C4 C7 1.461(6)
C2 C3 1.382(6)
C2 C1 1.390(6)
C10 C9 1.415(6)
C10 H10 0.9300
C1 O1 1.362(5)
C1 C6 1.377(6)
O9 C26 1.375(6)
O9 H9 0.99(6)
C7 C8 1.343(6)
C7 H7 0.9300
C8 C9 1.457(6)
C8 H8 0.9300
C12 C13 1.337(6)
C12 H12 0.9300
C3 H3 0.9300
C26 C25 1.392(7)
C26 C27 1.395(7)
C14 C15 1.405(7)
C14 C19 1.405(7)
C14 C13 1.461(6)
O6 C18 1.359(6)
O6 C20 1.428(6)
C19 C18 1.372(6)
C19 H19 0.9300
O7 C22 1.408(6)
O7 H7B 1.08(2)
C13 H13 0.9300
C16 C17 1.360(7)
C16 C15 1.385(7)
C16 H16 0.9300
C27 C22 1.384(7)
C6 H6 0.9300
C25 C24 1.383(7)
C25 H25 0.9300
C17 C18 1.402(7)
C15 H15 0.9300
C23 C22 1.370(8)
C23 C24 1.388(8)
C23 H23 0.9300
C21 H21A 0.9600
C21 H21B 0.9600
C21 H21C 0.9600
C24 H24 0.9300
C20 H20A 0.9600
C20 H20B 0.9600
C20 H20C 0.9600
O1 H1 0.838(19)

loop_
_cod_related_entry_id
_cod_related_entry_database
_cod_related_entry_code
1 ChemSpider 30661335
